data_4333257
loop_
_publ_author_name
'Chen, Chih-Yuan'
'Cheng, Pi-Yun'
'Wu, Hsin-Hsuan'
'Lee, Hon Man'

_publ_section_title
;
 Conformational Effect of 2,6-Bis(imidazol-1-yl)pyridine on the
 Self-Assembly of 1D Coordination Chains:&#x00A0; Spontaneous Resolution,
 Supramolecular Isomerism, and Structural Transformation
;
_journal_issue 14
_journal_name_full 'Inorganic Chemistry'
_journal_page_first 5691
_journal_page_last 5699
_journal_paper_doi 10.1021/ic700428e
_journal_volume 46
_journal_year 2007
_chemical_formula_moiety 'C11 H9 Br2 N5 Zn, 0.25(O)'
_chemical_formula_sum 'C11 H9 Br2 N5 O0.25 Zn'
_chemical_formula_weight 440.42
_space_group_IT_number 154
_symmetry_cell_setting rhombohedral
_symmetry_Int_Tables_number 154
_symmetry_space_group_name_Hall 'P 32 2"'
_symmetry_space_group_name_H-M 'P 32 2 1'
_atom_sites_solution_hydrogens geom
_atom_sites_solution_primary direct
_atom_sites_solution_secondary difmap
_audit_creation_method SHELXL-97
_cell_angle_alpha 90.00
_cell_angle_beta 90.00
_cell_angle_gamma 120.00
_cell_formula_units_Z 6
_cell_length_a 9.7240(5)
_cell_length_b 9.7240(5)
_cell_length_c 25.710(3)
_cell_measurement_temperature 150(2)
_cell_volume 2105.3(3)
_computing_cell_refinement 'APEX2 v1.0-22'
_computing_data_collection 'APEX2 v1.0-22 (Bruker, 2004)'
_computing_data_reduction 'APEX2 v1.0-22'
_computing_molecular_graphics 'SHELXTL 5.1'
_computing_publication_material 'SHELXTL 5.1'
_computing_structure_refinement 'SHELXTL 5.1'
_computing_structure_solution 'SHELXTL 5.1 (Sheldrick, 1998)'
_diffrn_ambient_temperature 150(2)
_diffrn_measured_fraction_theta_full 1.000
_diffrn_measured_fraction_theta_max 1.000
_diffrn_measurement_device_type 'Bruker SMART APEX II'
_diffrn_measurement_method \w
_diffrn_radiation_monochromator graphite
_diffrn_radiation_probe x-ray
_diffrn_radiation_type MoK\a
_diffrn_radiation_wavelength 0.71073
_diffrn_reflns_av_R_equivalents 0.0327
_diffrn_reflns_av_sigmaI/netI 0.0243
_diffrn_reflns_limit_h_max 13
_diffrn_reflns_limit_h_min -13
_diffrn_reflns_limit_k_max 13
_diffrn_reflns_limit_k_min -13
_diffrn_reflns_limit_l_max 28
_diffrn_reflns_limit_l_min -34
_diffrn_reflns_number 24313
_diffrn_reflns_theta_full 28.56
_diffrn_reflns_theta_max 28.56
_diffrn_reflns_theta_min 2.38
_diffrn_source 'fine-focus sealed tube'
_diffrn_standards_decay_% 0
_diffrn_standards_interval_count 0
_diffrn_standards_interval_time 0
_diffrn_standards_number 0
_exptl_absorpt_coefficient_mu 7.438
_exptl_absorpt_correction_T_max 0.1241
_exptl_absorpt_correction_T_min 0.1074
_exptl_absorpt_correction_type multi-scan
_exptl_absorpt_process_details 'SADABS 2.10 (Sheldrick, 2003)'
_exptl_crystal_colour colorless
_exptl_crystal_density_diffrn 2.084
_exptl_crystal_density_method 'not measured'
_exptl_crystal_description prism
_exptl_crystal_F_000 1272
_exptl_crystal_size_max 0.35
_exptl_crystal_size_mid 0.30
_exptl_crystal_size_min 0.28
_refine_diff_density_max 0.551
_refine_diff_density_min -0.579
_refine_diff_density_rms 0.078
_refine_ls_abs_structure_details 'Flack H D (1983), Acta Cryst. A39, 876-881'
_refine_ls_abs_structure_Flack 0.007(8)
_refine_ls_extinction_method none
_refine_ls_goodness_of_fit_ref 1.051
_refine_ls_hydrogen_treatment noref
_refine_ls_matrix_type full
_refine_ls_number_parameters 177
_refine_ls_number_reflns 3583
_refine_ls_number_restraints 0
_refine_ls_restrained_S_all 1.051
_refine_ls_R_factor_all 0.0214
_refine_ls_R_factor_gt 0.0197
_refine_ls_shift/su_max 0.001
_refine_ls_shift/su_mean 0.000
_refine_ls_structure_factor_coef Fsqd
_refine_ls_weighting_details 'calc w=1/[\s^2^(Fo^2^)+(0.0227P)^2^+1.2091P] where P=(Fo^2^+2Fc^2^)/3'
_refine_ls_weighting_scheme calc
_refine_ls_wR_factor_gt 0.0471
_refine_ls_wR_factor_ref 0.0475
_reflns_number_gt 3423
_reflns_number_total 3583
_reflns_threshold_expression I>2\s
_cod_data_source_file ic700428esup1.cif
_cod_data_source_block 2a
_cod_original_cell_volume 2105.4(3)
_cod_database_code 4333257

loop_
_symmetry_equiv_pos_as_xyz
'x, y, z'
'-y, x-y, z+2/3'
'-x+y, -x, z+1/3'
'y, x, -z'
'x-y, -y, -z+1/3'
'-x, -x+y, -z+2/3'

loop_
_atom_site_label
_atom_site_type_symbol
_atom_site_fract_x
_atom_site_fract_y
_atom_site_fract_z
_atom_site_U_iso_or_equiv
_atom_site_adp_type
_atom_site_occupancy
_atom_site_symmetry_multiplicity
_atom_site_calc_flag
_atom_site_refinement_flags
Br1 Br 0.75397(3) 0.34182(3) 0.074535(10) 0.01975(6) Uani 1 1 d .
Br2 Br 0.78436(3) 0.72268(3) 0.144708(11) 0.02329(7) Uani 1 1 d .
C1 C 0.0033(3) -0.2930(3) 0.41572(9) 0.0150(5) Uani 1 1 d .
C2 C 0.1108(3) -0.4307(3) 0.39289(11) 0.0227(6) Uani 1 1 d .
C3 C 0.1927(3) -0.2908(3) 0.36834(11) 0.0199(5) Uani 1 1 d .
C4 C 0.4495(3) 0.3029(3) 0.22616(10) 0.0177(5) Uani 1 1 d .
C5 C 0.4906(3) 0.1028(3) 0.24358(11) 0.0210(5) Uani 1 1 d .
C6 C 0.5717(3) 0.1803(3) 0.20049(11) 0.0212(5) Uani 1 1 d .
C7 C 0.3119(3) 0.1418(3) 0.30460(9) 0.0152(5) Uani 1 1 d .
C8 C 0.2721(4) 0.2479(3) 0.32559(11) 0.0237(6) Uani 1 1 d .
C9 C 0.1784(4) 0.1986(3) 0.36990(12) 0.0278(6) Uani 1 1 d .
C10 C 0.1286(3) 0.0508(3) 0.39105(10) 0.0217(5) Uani 1 1 d .
C11 C 0.1731(3) -0.0459(3) 0.36547(9) 0.0141(5) Uani 1 1 d .
N1 N 0.1249(2) -0.2022(2) 0.38295(8) 0.0130(4) Uani 1 1 d .
N2 N -0.0086(2) -0.4320(2) 0.42269(8) 0.0156(4) Uani 1 1 d .
N3 N 0.5457(3) 0.3046(3) 0.18965(8) 0.0174(4) Uani 1 1 d .
N4 N 0.4123(2) 0.1816(2) 0.25997(8) 0.0155(4) Uani 1 1 d .
N5 N 0.2630(2) -0.0034(2) 0.32267(8) 0.0139(4) Uani 1 1 d .
O1 O -0.1506(13) -0.1506(13) 0.5000 0.102(4) Uani 0.50 2 d SP
Zn1 Zn 0.62568(3) 0.44701(3) 0.126894(11) 0.01411(6) Uani 1 1 d .
H1 H -0.0642 -0.2613 0.4296 0.050 Uiso 1 1 d .
H2 H 0.1139 -0.5230 0.3922 0.050 Uiso 1 1 d .
H3 H 0.2713 -0.2516 0.3450 0.050 Uiso 1 1 d .
H4 H 0.4101 0.3686 0.2279 0.050 Uiso 1 1 d .
H5 H 0.4730 0.0159 0.2617 0.050 Uiso 1 1 d .
H6 H 0.6244 0.1529 0.1797 0.050 Uiso 1 1 d .
H8 H 0.3112 0.3473 0.3124 0.050 Uiso 1 1 d .
H9 H 0.1297 0.2563 0.3811 0.050 Uiso 1 1 d .
H10 H 0.0729 0.0167 0.4209 0.050 Uiso 1 1 d .

loop_
_atom_site_aniso_label
_atom_site_aniso_U_11
_atom_site_aniso_U_22
_atom_site_aniso_U_33
_atom_site_aniso_U_23
_atom_site_aniso_U_13
_atom_site_aniso_U_12
Br1 0.01726(11) 0.02111(13) 0.02067(12) -0.00111(10) 0.00215(9) 0.00942(10)
Br2 0.02591(14) 0.01552(12) 0.02264(14) -0.00049(10) -0.00706(10) 0.00601(10)
C1 0.0167(11) 0.0163(11) 0.0122(11) 0.0020(9) 0.0029(9) 0.0085(10)
C2 0.0238(13) 0.0174(12) 0.0302(15) 0.0050(10) 0.0090(11) 0.0128(11)
C3 0.0205(12) 0.0182(12) 0.0226(14) 0.0039(10) 0.0076(10) 0.0110(10)
C4 0.0201(12) 0.0171(12) 0.0172(12) 0.0055(10) 0.0026(9) 0.0103(10)
C5 0.0284(14) 0.0180(12) 0.0220(13) 0.0040(10) 0.0063(11) 0.0157(11)
C6 0.0261(14) 0.0206(12) 0.0214(13) 0.0046(10) 0.0084(10) 0.0150(11)
C7 0.0165(11) 0.0178(12) 0.0113(11) 0.0039(9) 0.0014(9) 0.0085(10)
C8 0.0357(15) 0.0200(13) 0.0212(13) 0.0059(10) 0.0081(11) 0.0183(12)
C9 0.0431(18) 0.0225(14) 0.0278(15) 0.0075(11) 0.0148(13) 0.0239(13)
C10 0.0298(14) 0.0202(12) 0.0186(13) 0.0041(10) 0.0088(11) 0.0150(11)
C11 0.0161(11) 0.0130(11) 0.0131(11) 0.0012(8) 0.0002(8) 0.0072(9)
N1 0.0157(10) 0.0119(9) 0.0106(10) 0.0013(7) 0.0010(7) 0.0064(8)
N2 0.0177(10) 0.0142(10) 0.0138(10) 0.0008(8) 0.0009(8) 0.0072(8)
N3 0.0187(10) 0.0186(10) 0.0162(11) 0.0036(8) 0.0023(8) 0.0103(9)
N4 0.0194(10) 0.0153(10) 0.0128(10) 0.0033(8) 0.0029(8) 0.0093(8)
N5 0.0167(10) 0.0130(9) 0.0114(10) 0.0017(7) 0.0005(8) 0.0071(8)
O1 0.102(6) 0.102(6) 0.091(8) -0.011(4) 0.011(4) 0.042(8)
Zn1 0.01223(13) 0.01556(13) 0.01252(13) 0.00259(10) 0.00000(10) 0.00542(10)

loop_
_atom_type_symbol
_atom_type_description
_atom_type_scat_dispersion_real
_atom_type_scat_dispersion_imag
_atom_type_scat_source
C C 0.0033 0.0016 'International Tables Vol C Tables 4.2.6.8 and 6.1.1.4'
H H 0.0000 0.0000 'International Tables Vol C Tables 4.2.6.8 and 6.1.1.4'
N N 0.0061 0.0033 'International Tables Vol C Tables 4.2.6.8 and 6.1.1.4'
O O 0.0106 0.0060 'International Tables Vol C Tables 4.2.6.8 and 6.1.1.4'
Zn Zn 0.2839 1.4301 'International Tables Vol C Tables 4.2.6.8 and 6.1.1.4'
Br Br -0.2901 2.4595 'International Tables Vol C Tables 4.2.6.8 and 6.1.1.4'

loop_
_geom_angle_atom_site_label_1
_geom_angle_atom_site_label_2
_geom_angle_atom_site_label_3
_geom_angle
_geom_angle_site_symmetry_1
_geom_angle_site_symmetry_3
N2 C1 N1 110.8(2) . .
N2 C1 H1 125.4 . .
N1 C1 H1 123.8 . .
C3 C2 N2 109.9(2) . .
C3 C2 H2 133.9 . .
N2 C2 H2 116.1 . .
C2 C3 N1 106.2(2) . .
C2 C3 H3 134.1 . .
N1 C3 H3 119.5 . .
N3 C4 N4 110.2(2) . .
N3 C4 H4 125.4 . .
N4 C4 H4 124.3 . .
C6 C5 N4 105.7(2) . .
C6 C5 H5 136.9 . .
N4 C5 H5 117.4 . .
C5 C6 N3 110.0(2) . .
C5 C6 H6 127.1 . .
N3 C6 H6 122.5 . .
N5 C7 C8 124.9(2) . .
N5 C7 N4 113.7(2) . .
C8 C7 N4 121.4(2) . .
C7 C8 C9 116.4(2) . .
C7 C8 H8 121.6 . .
C9 C8 H8 121.8 . .
C10 C9 C8 120.8(2) . .
C10 C9 H9 118.8 . .
C8 C9 H9 119.0 . .
C9 C10 C11 117.1(2) . .
C9 C10 H10 123.5 . .
C11 C10 H10 119.3 . .
N5 C11 C10 124.1(2) . .
N5 C11 N1 114.0(2) . .
C10 C11 N1 121.9(2) . .
C1 N1 C3 107.29(19) . .
C1 N1 C11 127.3(2) . .
C3 N1 C11 125.4(2) . .
C1 N2 C2 105.9(2) . .
C1 N2 Zn1 129.40(18) . 3
C2 N2 Zn1 124.29(17) . 3
C4 N3 C6 106.5(2) . .
C4 N3 Zn1 127.37(17) . .
C6 N3 Zn1 125.95(18) . .
C4 N4 C5 107.6(2) . .
C4 N4 C7 126.7(2) . .
C5 N4 C7 125.7(2) . .
C7 N5 C11 116.6(2) . .
N3 Zn1 N2 106.67(9) . 2_554
N3 Zn1 Br2 115.56(7) . .
N2 Zn1 Br2 105.22(6) 2_554 .
N3 Zn1 Br1 105.22(6) . .
N2 Zn1 Br1 109.79(6) 2_554 .
Br2 Zn1 Br1 114.133(14) . .

loop_
_geom_bond_atom_site_label_1
_geom_bond_atom_site_label_2
_geom_bond_distance
_geom_bond_site_symmetry_2
Br1 Zn1 2.3855(4) .
Br2 Zn1 2.3749(4) .
C1 N2 1.311(3) .
C1 N1 1.358(3) .
C1 H1 0.9246 .
C2 C3 1.341(4) .
C2 N2 1.386(3) .
C2 H2 0.9134 .
C3 N1 1.373(3) .
C3 H3 0.8933 .
C4 N3 1.319(3) .
C4 N4 1.361(3) .
C4 H4 0.8958 .
C5 C6 1.350(4) .
C5 N4 1.388(3) .
C5 H5 0.9033 .
C6 N3 1.382(3) .
C6 H6 0.8691 .
C7 N5 1.328(3) .
C7 C8 1.380(4) .
C7 N4 1.429(3) .
C8 C9 1.386(4) .
C8 H8 0.9089 .
C9 C10 1.379(4) .
C9 H9 0.9416 .
C10 C11 1.383(3) .
C10 H10 0.9018 .
C11 N5 1.336(3) .
C11 N1 1.421(3) .
N2 Zn1 2.024(2) 3
N3 Zn1 2.012(2) .
Zn1 N2 2.024(2) 2_554
